data_7228380
loop_
_publ_author_name
'Mazik, Monika'
'Schulze, Mathias M.'
'Schwarzer, Anke'

_publ_section_title
;
 Conformations of benzene-based tripodal isatin-bearing compounds in the
 crystalline state
;
_journal_name_full CrystEngComm
_journal_paper_doi 10.1039/C7CE00576H
_journal_year 2017
_chemical_formula_moiety 'C42 H39 N3 O9, C2 H3 N'
_chemical_formula_sum 'C44 H42 N4 O9'
_chemical_formula_weight 770.81
_chemical_name_common
;
 1,1',1''-(2,4,6-triethylbenzene-1,3,5-triyl)tris(methylene)
triindoline-2,3-dione
;
_chemical_name_systematic
;
 1,1',1''-(2,4,6-triethylbenzene-1,3,5-triyl)tris(methylene)
 tris(5-methoxyindoline-2,3-dione
;
_space_group_crystal_system monoclinic
_space_group_IT_number 14
_space_group_name_Hall '-P 2ybc'
_space_group_name_H-M_alt 'P 1 21/c 1'
_symmetry_space_group_name_Hall '-P 2ybc'
_symmetry_space_group_name_H-M 'P 1 21/c 1'
_atom_sites_solution_hydrogens geom
_audit_creation_method SHELXL-2012
_audit_update_record
;
2016-09-02 deposited with the CCDC.
2017-06-02 downloaded from the CCDC.
;
_cell_angle_alpha 90
_cell_angle_beta 99.6261(19)
_cell_angle_gamma 90
_cell_formula_units_Z 4
_cell_length_a 14.4301(4)
_cell_length_b 13.5120(5)
_cell_length_c 19.5432(7)
_cell_measurement_reflns_used 9927
_cell_measurement_temperature 100(2)
_cell_measurement_theta_max 26.36
_cell_measurement_theta_min 2.44
_cell_volume 3756.9(2)
_computing_cell_refinement 'Bruker SAINT'
_computing_data_collection 'Bruker APEX2'
_computing_data_reduction 'Bruker SAINT'
_computing_molecular_graphics 'XP (Sheldrick, 2008)'
_computing_publication_material
;
<i>WinGX</i> (Farrugia, 2012), <i>publCIF</i> (Westrip, 2010), <i>SHELXLE</i>
 (H\"ubschle <i>et al.</i>,  2011)
;
_computing_structure_refinement 'SHELXL2014 (Sheldrick, 2015)'
_computing_structure_solution 'SHELXS-97 (Sheldrick, 2008)'
_diffrn_ambient_temperature 100(2)
_diffrn_measured_fraction_theta_full 0.995
_diffrn_measured_fraction_theta_max 0.995
_diffrn_measurement_device_type 'Bruker APEX-II CCD'
_diffrn_measurement_method '\f scans'
_diffrn_radiation_type MoK\a
_diffrn_radiation_wavelength 0.71073
_diffrn_reflns_av_R_equivalents 0.0597
_diffrn_reflns_av_unetI/netI 0.0339
_diffrn_reflns_Laue_measured_fraction_full 0.995
_diffrn_reflns_Laue_measured_fraction_max 0.995
_diffrn_reflns_limit_h_max 17
_diffrn_reflns_limit_h_min -17
_diffrn_reflns_limit_k_max 16
_diffrn_reflns_limit_k_min -16
_diffrn_reflns_limit_l_max 23
_diffrn_reflns_limit_l_min -23
_diffrn_reflns_number 74659
_diffrn_reflns_point_group_measured_fraction_full 0.995
_diffrn_reflns_point_group_measured_fraction_max 0.995
_diffrn_reflns_theta_full 25.242
_diffrn_reflns_theta_max 25.499
_diffrn_reflns_theta_min 2.789
_exptl_absorpt_coefficient_mu 0.096
_exptl_absorpt_correction_type none
_exptl_crystal_colour red
_exptl_crystal_density_diffrn 1.363
_exptl_crystal_description piece
_exptl_crystal_F_000 1624
_exptl_crystal_size_max 0.500
_exptl_crystal_size_mid 0.380
_exptl_crystal_size_min 0.290
_refine_diff_density_max 0.438
_refine_diff_density_min -0.276
_refine_diff_density_rms 0.069
_refine_ls_extinction_method none
_refine_ls_goodness_of_fit_ref 1.041
_refine_ls_hydrogen_treatment constr
_refine_ls_matrix_type full
_refine_ls_number_parameters 521
_refine_ls_number_reflns 6966
_refine_ls_number_restraints 0
_refine_ls_restrained_S_all 1.041
_refine_ls_R_factor_all 0.0771
_refine_ls_R_factor_gt 0.0589
_refine_ls_shift/su_max 0.000
_refine_ls_shift/su_mean 0.000
_refine_ls_structure_factor_coef Fsqd
_refine_ls_weighting_details
;
 w=1/[\s^2^(Fo^2^)+(0.0552P)^2^+9.8246P]
 where P=(Fo^2^+2Fc^2^)/3
;
_refine_ls_weighting_scheme calc
_refine_ls_wR_factor_gt 0.1594
_refine_ls_wR_factor_ref 0.1693
_reflns_Friedel_coverage 0.000
_reflns_number_gt 5460
_reflns_number_total 6966
_reflns_threshold_expression 'I > 2\s(I)'
_cod_data_source_file c7ce00576h2.cif
_cod_data_source_block InGe14_ACN_masc052_0m
_cod_database_code 7228380
_shelx_space_group_comment
;
The symmetry employed for this shelxl refinement is uniquely defined
by the following loop, which should always be used as a source of
symmetry information in preference to the above space-group names.
They are only intended as comments.
;
_shelx_estimated_absorpt_t_min 0.953
_shelx_estimated_absorpt_t_max 0.973
_shelxl_version_number 2012-9

loop_
_space_group_symop_operation_xyz
'x, y, z'
'-x, y+1/2, -z+1/2'
'-x, -y, -z'
'x, -y-1/2, z-1/2'

loop_
_atom_site_label
_atom_site_type_symbol
_atom_site_fract_x
_atom_site_fract_y
_atom_site_fract_z
_atom_site_U_iso_or_equiv
_atom_site_adp_type
_atom_site_occupancy
_atom_site_site_symmetry_order
_atom_site_calc_flag
_atom_site_refinement_flags_posn
_atom_site_refinement_flags_adp
O1 O 0.92706(15) 0.31671(17) 0.55143(11) 0.0275(5) Uani 1 1 d . .
O2 O 0.88750(16) 0.10479(17) 0.56667(11) 0.0301(5) Uani 1 1 d . .
O3 O 0.52543(18) 0.34091(18) 0.27056(17) 0.0535(8) Uani 1 1 d . .
O4 O 0.33755(16) 0.28563(16) 0.20455(12) 0.0309(5) Uani 1 1 d . .
O5 O 1.04693(14) 0.34704(16) 0.25640(12) 0.0266(5) Uani 1 1 d . .
O6 O 1.04275(15) 0.13202(16) 0.23518(12) 0.0295(5) Uani 1 1 d . .
O7 O 0.53247(16) -0.00087(16) 0.42919(11) 0.0287(5) Uani 1 1 d . .
O8 O 0.10980(15) 0.61701(16) 0.12565(12) 0.0290(5) Uani 1 1 d . .
O9 O 0.68544(15) -0.00638(15) 0.12564(11) 0.0260(5) Uani 1 1 d . .
N1 N 0.77533(16) 0.31603(18) 0.49030(12) 0.0183(5) Uani 1 1 d . .
N2 N 0.46854(16) 0.50045(17) 0.24615(13) 0.0182(5) Uani 1 1 d . .
N3 N 0.88641(16) 0.32944(17) 0.22279(12) 0.0164(5) Uani 1 1 d . .
C1 C 0.80820(19) 0.4236(2) 0.35140(14) 0.0159(6) Uani 1 1 d . .
C2 C 0.7431(2) 0.4439(2) 0.39531(15) 0.0174(6) Uani 1 1 d . .
C3 C 0.6573(2) 0.4912(2) 0.36912(15) 0.0187(6) Uani 1 1 d . .
C4 C 0.6382(2) 0.5160(2) 0.29852(16) 0.0183(6) Uani 1 1 d . .
C5 C 0.7016(2) 0.4940(2) 0.25345(15) 0.0171(6) Uani 1 1 d . .
C6 C 0.78712(19) 0.44761(19) 0.28046(14) 0.0153(6) Uani 1 1 d . .
C7 C 0.9040(2) 0.3821(2) 0.38153(14) 0.0185(6) Uani 1 1 d . .
H7A H 0.9271 0.3408 0.3461 0.022 Uiso 1 1 calc R U
H7B H 0.8980 0.3391 0.4215 0.022 Uiso 1 1 calc R U
C8 C 0.9756(2) 0.4636(2) 0.40522(17) 0.0270(7) Uani 1 1 d . .
H8A H 1.0364 0.4336 0.4241 0.040 Uiso 1 1 calc R U
H8B H 0.9538 0.5037 0.4411 0.040 Uiso 1 1 calc R U
H8C H 0.9827 0.5057 0.3656 0.040 Uiso 1 1 calc R U
C9 C 0.7686(2) 0.4212(2) 0.47258(15) 0.0202(6) Uani 1 1 d . .
H9A H 0.8297 0.4529 0.4905 0.024 Uiso 1 1 calc R U
H9B H 0.7208 0.4518 0.4968 0.024 Uiso 1 1 calc R U
C10 C 0.8542(2) 0.2745(2) 0.52854(15) 0.0219(7) Uani 1 1 d . .
C11 C 0.8324(2) 0.1639(2) 0.53579(15) 0.0215(6) Uani 1 1 d . .
C12 C 0.7366(2) 0.1505(2) 0.49935(14) 0.0198(6) Uani 1 1 d . .
C13 C 0.6828(2) 0.0656(2) 0.48646(15) 0.0223(7) Uani 1 1 d . .
H13 H 0.7064 0.0027 0.5027 0.027 Uiso 1 1 calc R U
C14 C 0.5930(2) 0.0763(2) 0.44887(15) 0.0223(7) Uani 1 1 d . .
C15 C 0.5586(2) 0.1691(2) 0.42724(15) 0.0232(7) Uani 1 1 d . .
H15 H 0.4958 0.1746 0.4034 0.028 Uiso 1 1 calc R U
C16 C 0.6131(2) 0.2543(2) 0.43925(15) 0.0209(6) Uani 1 1 d . .
H16 H 0.5891 0.3174 0.4239 0.025 Uiso 1 1 calc R U
C17 C 0.7040(2) 0.2429(2) 0.47473(14) 0.0184(6) Uani 1 1 d . .
C18 C 0.5863(2) 0.5181(2) 0.41553(17) 0.0244(7) Uani 1 1 d . .
H18A H 0.5913 0.4700 0.4542 0.029 Uiso 1 1 calc R U
H18B H 0.5221 0.5132 0.3884 0.029 Uiso 1 1 calc R U
C19 C 0.6014(2) 0.6228(2) 0.44551(18) 0.0306(8) Uani 1 1 d . .
H19A H 0.5520 0.6382 0.4727 0.046 Uiso 1 1 calc R U
H19B H 0.5990 0.6706 0.4075 0.046 Uiso 1 1 calc R U
H19C H 0.6630 0.6266 0.4755 0.046 Uiso 1 1 calc R U
C20 C 0.5467(2) 0.5682(2) 0.27038(16) 0.0217(6) Uani 1 1 d . .
H20A H 0.5291 0.6111 0.3072 0.026 Uiso 1 1 calc R U
H20B H 0.5568 0.6113 0.2314 0.026 Uiso 1 1 calc R U
C21 C 0.4645(2) 0.3998(2) 0.24745(18) 0.0271(7) Uani 1 1 d . .
C22 C 0.3631(2) 0.3704(2) 0.21347(16) 0.0224(7) Uani 1 1 d . .
C23 C 0.3138(2) 0.4639(2) 0.19644(14) 0.0171(6) Uani 1 1 d . .
C24 C 0.2213(2) 0.4848(2) 0.16580(15) 0.0200(6) Uani 1 1 d . .
H24 H 0.1770 0.4333 0.1528 0.024 Uiso 1 1 calc R U
C25 C 0.1967(2) 0.5837(2) 0.15513(15) 0.0191(6) Uani 1 1 d . .
C26 C 0.2628(2) 0.6576(2) 0.17514(14) 0.0176(6) Uani 1 1 d . .
H26 H 0.2443 0.7248 0.1675 0.021 Uiso 1 1 calc R U
C27 C 0.3548(2) 0.6371(2) 0.20594(14) 0.0165(6) Uani 1 1 d . .
H27 H 0.3990 0.6885 0.2193 0.020 Uiso 1 1 calc R U
C28 C 0.37904(19) 0.5385(2) 0.21628(14) 0.0159(6) Uani 1 1 d . .
C29 C 0.6786(2) 0.5232(2) 0.17766(15) 0.0221(6) Uani 1 1 d . .
H29A H 0.6096 0.5211 0.1626 0.026 Uiso 1 1 calc R U
H29B H 0.7072 0.4747 0.1494 0.026 Uiso 1 1 calc R U
C30 C 0.7146(2) 0.6274(2) 0.16432(17) 0.0261(7) Uani 1 1 d . .
H30A H 0.6983 0.6432 0.1148 0.039 Uiso 1 1 calc R U
H30B H 0.7831 0.6296 0.1783 0.039 Uiso 1 1 calc R U
H30C H 0.6855 0.6760 0.1914 0.039 Uiso 1 1 calc R U
C31 C 0.8609(2) 0.4323(2) 0.23382(15) 0.0175(6) Uani 1 1 d . .
H31A H 0.8372 0.4624 0.1881 0.021 Uiso 1 1 calc R U
H31B H 0.9185 0.4686 0.2542 0.021 Uiso 1 1 calc R U
C32 C 0.9772(2) 0.2979(2) 0.23671(15) 0.0198(6) Uani 1 1 d . .
C33 C 0.9742(2) 0.1845(2) 0.22464(15) 0.0191(6) Uani 1 1 d . .
C34 C 0.8752(2) 0.1616(2) 0.19884(14) 0.0185(6) Uani 1 1 d . .
C35 C 0.8327(2) 0.0731(2) 0.17665(15) 0.0195(6) Uani 1 1 d . .
H35 H 0.8672 0.0129 0.1804 0.023 Uiso 1 1 calc R U
C36 C 0.7379(2) 0.0755(2) 0.14868(15) 0.0202(6) Uani 1 1 d . .
C37 C 0.6888(2) 0.1650(2) 0.14307(14) 0.0197(6) Uani 1 1 d . .
H37 H 0.6243 0.1653 0.1225 0.024 Uiso 1 1 calc R U
C38 C 0.7314(2) 0.2541(2) 0.16680(14) 0.0182(6) Uani 1 1 d . .
H38 H 0.6972 0.3145 0.1633 0.022 Uiso 1 1 calc R U
C39 C 0.8259(2) 0.2508(2) 0.19574(14) 0.0158(6) Uani 1 1 d . .
C40 C 0.5672(3) -0.0984(2) 0.44659(19) 0.0328(8) Uani 1 1 d . .
H40A H 0.5206 -0.1473 0.4259 0.049 Uiso 1 1 calc R U
H40B H 0.5789 -0.1062 0.4972 0.049 Uiso 1 1 calc R U
H40C H 0.6259 -0.1086 0.4286 0.049 Uiso 1 1 calc R U
C41 C 0.0384(2) 0.5438(3) 0.1053(2) 0.0353(8) Uani 1 1 d . .
H41A H -0.0204 0.5766 0.0851 0.053 Uiso 1 1 calc R U
H41B H 0.0286 0.5056 0.1461 0.053 Uiso 1 1 calc R U
H41C H 0.0583 0.4993 0.0709 0.053 Uiso 1 1 calc R U
C42 C 0.7336(3) -0.0997(2) 0.13114(18) 0.0312(8) Uani 1 1 d . .
H42A H 0.6890 -0.1527 0.1147 0.047 Uiso 1 1 calc R U
H42B H 0.7613 -0.1119 0.1797 0.047 Uiso 1 1 calc R U
H42C H 0.7835 -0.0983 0.1027 0.047 Uiso 1 1 calc R U
C43 C 0.1806(3) 0.2325(3) 0.5534(2) 0.0457(10) Uani 1 1 d . .
C44 C 0.1510(3) 0.2925(3) 0.6083(2) 0.0444(10) Uani 1 1 d . .
H44A H 0.0833 0.3048 0.5972 0.067 Uiso 1 1 calc R U
H44B H 0.1848 0.3557 0.6120 0.067 Uiso 1 1 calc R U
H44C H 0.1652 0.2570 0.6526 0.067 Uiso 1 1 calc R U
N4 N 0.2051(3) 0.1837(3) 0.5113(2) 0.0668(11) Uani 1 1 d . .

loop_
_atom_site_aniso_label
_atom_site_aniso_U_11
_atom_site_aniso_U_22
_atom_site_aniso_U_33
_atom_site_aniso_U_23
_atom_site_aniso_U_13
_atom_site_aniso_U_12
O1 0.0235(12) 0.0361(13) 0.0213(11) 0.0013(10) -0.0010(9) -0.0029(10)
O2 0.0316(13) 0.0310(13) 0.0267(12) 0.0032(10) 0.0024(10) 0.0081(10)
O3 0.0330(14) 0.0182(13) 0.099(2) 0.0031(14) -0.0179(15) 0.0057(11)
O4 0.0335(13) 0.0144(11) 0.0430(14) -0.0001(10) 0.0011(11) -0.0037(9)
O5 0.0204(11) 0.0237(12) 0.0353(13) -0.0050(10) 0.0029(9) -0.0030(9)
O6 0.0255(12) 0.0232(12) 0.0389(13) -0.0015(10) 0.0030(10) 0.0066(10)
O7 0.0315(12) 0.0236(12) 0.0293(12) 0.0014(9) 0.0001(10) -0.0075(10)
O8 0.0204(11) 0.0252(12) 0.0374(13) 0.0014(10) -0.0072(10) -0.0003(9)
O9 0.0311(12) 0.0200(11) 0.0273(12) -0.0052(9) 0.0058(10) -0.0090(9)
N1 0.0184(12) 0.0203(13) 0.0158(12) 0.0009(10) 0.0018(10) 0.0002(10)
N2 0.0153(12) 0.0131(12) 0.0252(13) 0.0009(10) 0.0008(10) 0.0011(9)
N3 0.0178(12) 0.0127(12) 0.0187(12) -0.0019(9) 0.0033(10) 0.0007(9)
C1 0.0190(14) 0.0097(13) 0.0186(14) -0.0004(11) 0.0014(11) -0.0006(11)
C2 0.0217(15) 0.0123(14) 0.0186(14) -0.0011(11) 0.0042(12) -0.0011(11)
C3 0.0205(15) 0.0111(14) 0.0256(16) -0.0021(11) 0.0068(12) -0.0011(11)
C4 0.0170(14) 0.0094(13) 0.0277(16) -0.0013(11) 0.0011(12) 0.0004(11)
C5 0.0207(14) 0.0090(13) 0.0202(15) -0.0010(11) -0.0008(12) -0.0011(11)
C6 0.0186(14) 0.0088(13) 0.0184(14) -0.0033(11) 0.0026(11) -0.0019(11)
C7 0.0205(15) 0.0194(15) 0.0153(14) 0.0018(11) 0.0025(11) 0.0038(12)
C8 0.0213(16) 0.0324(18) 0.0258(16) 0.0012(14) -0.0003(13) -0.0020(14)
C9 0.0255(16) 0.0176(15) 0.0180(15) -0.0007(12) 0.0050(12) 0.0013(12)
C10 0.0216(16) 0.0311(17) 0.0133(14) 0.0002(12) 0.0035(12) 0.0019(13)
C11 0.0243(16) 0.0276(17) 0.0133(14) -0.0001(12) 0.0053(12) 0.0045(13)
C12 0.0233(15) 0.0233(16) 0.0134(14) -0.0008(11) 0.0050(12) 0.0025(12)
C13 0.0279(16) 0.0227(16) 0.0169(14) -0.0001(12) 0.0053(12) 0.0011(13)
C14 0.0258(16) 0.0238(16) 0.0175(15) -0.0021(12) 0.0040(12) -0.0052(13)
C15 0.0232(16) 0.0286(17) 0.0176(15) 0.0009(13) 0.0027(12) -0.0015(13)
C16 0.0264(16) 0.0184(15) 0.0187(14) 0.0025(12) 0.0056(12) 0.0020(12)
C17 0.0218(15) 0.0227(15) 0.0120(13) -0.0027(11) 0.0060(11) -0.0014(12)
C18 0.0230(16) 0.0216(16) 0.0305(17) 0.0000(13) 0.0098(13) 0.0047(13)
C19 0.0344(19) 0.0258(17) 0.0333(18) -0.0050(14) 0.0106(15) 0.0064(14)
C20 0.0180(15) 0.0157(14) 0.0300(16) -0.0001(12) -0.0001(12) 0.0016(12)
C21 0.0253(17) 0.0161(15) 0.0378(19) 0.0024(13) -0.0010(14) 0.0042(13)
C22 0.0257(16) 0.0169(16) 0.0252(16) 0.0006(12) 0.0063(13) -0.0012(13)
C23 0.0213(15) 0.0141(14) 0.0164(14) -0.0015(11) 0.0052(11) -0.0016(11)
C24 0.0230(15) 0.0173(15) 0.0196(14) -0.0009(12) 0.0033(12) -0.0040(12)
C25 0.0188(15) 0.0198(15) 0.0183(14) 0.0010(12) 0.0024(12) 0.0018(12)
C26 0.0224(15) 0.0139(14) 0.0173(14) 0.0009(11) 0.0060(12) 0.0014(11)
C27 0.0196(14) 0.0152(14) 0.0152(14) -0.0012(11) 0.0046(11) -0.0004(11)
C28 0.0180(14) 0.0166(14) 0.0136(13) -0.0011(11) 0.0041(11) 0.0010(11)
C29 0.0272(16) 0.0166(15) 0.0211(15) -0.0001(12) 0.0004(12) 0.0029(13)
C30 0.0319(17) 0.0201(16) 0.0255(16) 0.0069(13) 0.0022(13) 0.0029(13)
C31 0.0232(15) 0.0116(14) 0.0184(14) -0.0016(11) 0.0058(12) -0.0005(11)
C32 0.0206(15) 0.0208(15) 0.0184(14) -0.0005(12) 0.0046(12) 0.0008(12)
C33 0.0220(15) 0.0183(15) 0.0174(14) -0.0005(11) 0.0046(12) 0.0024(12)
C34 0.0227(15) 0.0190(15) 0.0149(14) 0.0009(11) 0.0068(12) 0.0004(12)
C35 0.0249(16) 0.0148(14) 0.0205(15) -0.0021(12) 0.0085(12) 0.0001(12)
C36 0.0294(16) 0.0176(15) 0.0152(14) -0.0043(11) 0.0085(12) -0.0072(13)
C37 0.0189(14) 0.0257(16) 0.0150(14) -0.0006(12) 0.0042(11) -0.0040(12)
C38 0.0213(15) 0.0167(14) 0.0168(14) 0.0014(11) 0.0040(11) 0.0002(12)
C39 0.0203(15) 0.0151(14) 0.0133(13) 0.0007(11) 0.0062(11) -0.0012(11)
C40 0.041(2) 0.0215(17) 0.0374(19) 0.0006(14) 0.0112(16) -0.0041(15)
C41 0.0248(17) 0.0336(19) 0.043(2) -0.0017(16) -0.0067(15) -0.0044(15)
C42 0.049(2) 0.0144(15) 0.0301(18) -0.0033(13) 0.0077(16) -0.0080(14)
C43 0.040(2) 0.040(2) 0.057(3) 0.008(2) 0.007(2) 0.0029(18)
C44 0.0294(19) 0.036(2) 0.067(3) 0.0010(19) 0.0047(18) 0.0087(16)
N4 0.076(3) 0.066(3) 0.060(3) -0.003(2) 0.017(2) 0.011(2)

loop_
_atom_type_symbol
_atom_type_description
_atom_type_scat_dispersion_real
_atom_type_scat_dispersion_imag
_atom_type_scat_source
C C 0.0033 0.0016 'International Tables Vol C Tables 4.2.6.8 and 6.1.1.4'
H H 0.0000 0.0000 'International Tables Vol C Tables 4.2.6.8 and 6.1.1.4'
N N 0.0061 0.0033 'International Tables Vol C Tables 4.2.6.8 and 6.1.1.4'
O O 0.0106 0.0060 'International Tables Vol C Tables 4.2.6.8 and 6.1.1.4'

loop_
_geom_angle_atom_site_label_1
_geom_angle_atom_site_label_2
_geom_angle_atom_site_label_3
_geom_angle
C14 O7 C40 116.9(2)
C25 O8 C41 117.1(2)
C36 O9 C42 116.7(2)
C10 N1 C17 109.7(2)
C10 N1 C9 122.9(3)
C17 N1 C9 127.4(2)
C21 N2 C28 109.3(2)
C21 N2 C20 130.5(2)
C28 N2 C20 120.2(2)
C32 N3 C39 110.6(2)
C32 N3 C31 121.7(2)
C39 N3 C31 127.7(2)
C2 C1 C6 120.1(3)
C2 C1 C7 119.7(2)
C6 C1 C7 120.1(2)
C1 C2 C3 120.3(3)
C1 C2 C9 119.4(2)
C3 C2 C9 120.2(3)
C4 C3 C2 118.8(3)
C4 C3 C18 119.3(3)
C2 C3 C18 122.0(3)
C3 C4 C5 121.7(3)
C3 C4 C20 118.9(3)
C5 C4 C20 119.4(3)
C4 C5 C6 118.8(3)
C4 C5 C29 119.9(3)
C6 C5 C29 121.2(3)
C5 C6 C1 120.3(3)
C5 C6 C31 119.5(2)
C1 C6 C31 120.0(2)
C1 C7 C8 112.2(2)
C1 C7 H7A 109.2
C8 C7 H7A 109.2
C1 C7 H7B 109.2
C8 C7 H7B 109.2
H7A C7 H7B 107.9
C7 C8 H8A 109.5
C7 C8 H8B 109.5
H8A C8 H8B 109.5
C7 C8 H8C 109.5
H8A C8 H8C 109.5
H8B C8 H8C 109.5
N1 C9 C2 115.2(2)
N1 C9 H9A 108.5
C2 C9 H9A 108.5
N1 C9 H9B 108.5
C2 C9 H9B 108.5
H9A C9 H9B 107.5
O1 C10 N1 126.6(3)
O1 C10 C11 126.9(3)
N1 C10 C11 106.5(2)
O2 C11 C12 130.5(3)
O2 C11 C10 123.9(3)
C12 C11 C10 105.6(2)
C13 C12 C17 122.3(3)
C13 C12 C11 130.5(3)
C17 C12 C11 107.2(3)
C12 C13 C14 117.1(3)
C12 C13 H13 121.5
C14 C13 H13 121.5
O7 C14 C13 124.3(3)
O7 C14 C15 115.0(3)
C13 C14 C15 120.7(3)
C14 C15 C16 122.2(3)
C14 C15 H15 118.9
C16 C15 H15 118.9
C17 C16 C15 116.9(3)
C17 C16 H16 121.6
C15 C16 H16 121.6
C16 C17 C12 120.7(3)
C16 C17 N1 128.3(3)
C12 C17 N1 111.0(2)
C3 C18 C19 112.5(3)
C3 C18 H18A 109.1
C19 C18 H18A 109.1
C3 C18 H18B 109.1
C19 C18 H18B 109.1
H18A C18 H18B 107.8
C18 C19 H19A 109.5
C18 C19 H19B 109.5
H19A C19 H19B 109.5
C18 C19 H19C 109.5
H19A C19 H19C 109.5
H19B C19 H19C 109.5
N2 C20 C4 113.7(2)
N2 C20 H20A 108.8
C4 C20 H20A 108.8
N2 C20 H20B 108.8
C4 C20 H20B 108.8
H20A C20 H20B 107.7
O3 C21 N2 129.0(3)
O3 C21 C22 124.3(3)
N2 C21 C22 106.7(2)
O4 C22 C23 131.5(3)
O4 C22 C21 123.1(3)
C23 C22 C21 105.3(2)
C28 C23 C24 121.8(3)
C28 C23 C22 106.4(2)
C24 C23 C22 131.8(3)
C25 C24 C23 117.4(3)
C25 C24 H24 121.3
C23 C24 H24 121.3
O8 C25 C24 125.0(3)
O8 C25 C26 114.8(3)
C24 C25 C26 120.2(3)
C27 C26 C25 122.5(3)
C27 C26 H26 118.7
C25 C26 H26 118.7
C28 C27 C26 117.1(3)
C28 C27 H27 121.5
C26 C27 H27 121.5
C27 C28 C23 121.0(3)
C27 C28 N2 126.8(3)
C23 C28 N2 112.3(2)
C5 C29 C30 112.3(2)
C5 C29 H29A 109.1
C30 C29 H29A 109.1
C5 C29 H29B 109.1
C30 C29 H29B 109.1
H29A C29 H29B 107.9
C29 C30 H30A 109.5
C29 C30 H30B 109.5
H30A C30 H30B 109.5
C29 C30 H30C 109.5
H30A C30 H30C 109.5
H30B C30 H30C 109.5
N3 C31 C6 115.8(2)
N3 C31 H31A 108.3
C6 C31 H31A 108.3
N3 C31 H31B 108.3
C6 C31 H31B 108.3
H31A C31 H31B 107.4
O5 C32 N3 127.7(3)
O5 C32 C33 126.2(3)
N3 C32 C33 106.1(2)
O6 C33 C34 131.2(3)
O6 C33 C32 123.6(3)
C34 C33 C32 105.2(2)
C35 C34 C39 122.6(3)
C35 C34 C33 130.3(3)
C39 C34 C33 107.0(2)
C34 C35 C36 117.4(3)
C34 C35 H35 121.3
C36 C35 H35 121.3
O9 C36 C35 124.3(3)
O9 C36 C37 115.3(3)
C35 C36 C37 120.4(3)
C38 C37 C36 122.1(3)
C38 C37 H37 119.0
C36 C37 H37 119.0
C39 C38 C37 117.1(3)
C39 C38 H38 121.4
C37 C38 H38 121.4
C38 C39 C34 120.4(3)
C38 C39 N3 128.9(3)
C34 C39 N3 110.6(2)
O7 C40 H40A 109.5
O7 C40 H40B 109.5
H40A C40 H40B 109.5
O7 C40 H40C 109.5
H40A C40 H40C 109.5
H40B C40 H40C 109.5
O8 C41 H41A 109.5
O8 C41 H41B 109.5
H41A C41 H41B 109.5
O8 C41 H41C 109.5
H41A C41 H41C 109.5
H41B C41 H41C 109.5
O9 C42 H42A 109.5
O9 C42 H42B 109.5
H42A C42 H42B 109.5
O9 C42 H42C 109.5
H42A C42 H42C 109.5
H42B C42 H42C 109.5
N4 C43 C44 178.3(5)
C43 C44 H44A 109.5
C43 C44 H44B 109.5
H44A C44 H44B 109.5
C43 C44 H44C 109.5
H44A C44 H44C 109.5
H44B C44 H44C 109.5

loop_
_geom_bond_atom_site_label_1
_geom_bond_atom_site_label_2
_geom_bond_distance
O1 C10 1.214(4)
O2 C11 1.215(4)
O3 C21 1.215(4)
O4 C22 1.207(4)
O5 C32 1.213(4)
O6 C33 1.207(4)
O7 C14 1.373(4)
O7 C40 1.431(4)
O8 C25 1.366(3)
O8 C41 1.435(4)
O9 C36 1.373(3)
O9 C42 1.436(4)
N1 C10 1.373(4)
N1 C17 1.423(4)
N1 C9 1.462(4)
N2 C21 1.362(4)
N2 C28 1.422(4)
N2 C20 1.468(4)
N3 C32 1.361(4)
N3 C39 1.421(4)
N3 C31 1.463(3)
C1 C2 1.402(4)
C1 C6 1.407(4)
C1 C7 1.517(4)
C2 C3 1.411(4)
C2 C9 1.525(4)
C3 C4 1.402(4)
C3 C18 1.521(4)
C4 C5 1.404(4)
C4 C20 1.516(4)
C5 C6 1.405(4)
C5 C29 1.515(4)
C6 C31 1.526(4)
C7 C8 1.528(4)
C7 H7A 0.9900
C7 H7B 0.9900
C8 H8A 0.9800
C8 H8B 0.9800
C8 H8C 0.9800
C9 H9A 0.9900
C9 H9B 0.9900
C10 C11 1.538(4)
C11 C12 1.457(4)
C12 C13 1.384(4)
C12 C17 1.391(4)
C13 C14 1.386(4)
C13 H13 0.9500
C14 C15 1.388(4)
C15 C16 1.392(4)
C15 H15 0.9500
C16 C17 1.386(4)
C16 H16 0.9500
C18 C19 1.532(4)
C18 H18A 0.9900
C18 H18B 0.9900
C19 H19A 0.9800
C19 H19B 0.9800
C19 H19C 0.9800
C20 H20A 0.9900
C20 H20B 0.9900
C21 C22 1.554(4)
C22 C23 1.461(4)
C23 C28 1.390(4)
C23 C24 1.397(4)
C24 C25 1.389(4)
C24 H24 0.9500
C25 C26 1.391(4)
C26 C27 1.391(4)
C26 H26 0.9500
C27 C28 1.384(4)
C27 H27 0.9500
C29 C30 1.539(4)
C29 H29A 0.9900
C29 H29B 0.9900
C30 H30A 0.9800
C30 H30B 0.9800
C30 H30C 0.9800
C31 H31A 0.9900
C31 H31B 0.9900
C32 C33 1.549(4)
C33 C34 1.466(4)
C34 C35 1.380(4)
C34 C39 1.395(4)
C35 C36 1.387(4)
C35 H35 0.9500
C36 C37 1.397(4)
C37 C38 1.396(4)
C37 H37 0.9500
C38 C39 1.386(4)
C38 H38 0.9500
C40 H40A 0.9800
C40 H40B 0.9800
C40 H40C 0.9800
C41 H41A 0.9800
C41 H41B 0.9800
C41 H41C 0.9800
C42 H42A 0.9800
C42 H42B 0.9800
C42 H42C 0.9800
C43 N4 1.155(6)
C43 C44 1.463(6)
C44 H44A 0.9800
C44 H44B 0.9800
C44 H44C 0.9800

loop_
_geom_hbond_atom_site_label_D
_geom_hbond_atom_site_label_H
_geom_hbond_atom_site_label_A
_geom_hbond_distance_DH
_geom_hbond_distance_HA
_geom_hbond_distance_DA
_geom_hbond_angle_DHA
_geom_hbond_site_symmetry_A
C27 H27 O3 0.95 2.32 3.243(4) 162.9 2_655
C31 H31B O6 0.99 2.28 3.050(4) 133.9 2_755
C44 H44A O1 0.98 2.29 3.254(4) 168.7 1_455
C44 H44C O4 0.98 2.59 3.194(4) 120.0 4_566

loop_
_geom_torsion_atom_site_label_1
_geom_torsion_atom_site_label_2
_geom_torsion_atom_site_label_3
_geom_torsion_atom_site_label_4
_geom_torsion
C6 C1 C2 C3 -1.9(4)
C7 C1 C2 C3 173.9(3)
C6 C1 C2 C9 -177.6(2)
C7 C1 C2 C9 -1.8(4)
C1 C2 C3 C4 0.9(4)
C9 C2 C3 C4 176.5(3)
C1 C2 C3 C18 -177.6(3)
C9 C2 C3 C18 -2.0(4)
C2 C3 C4 C5 0.7(4)
C18 C3 C4 C5 179.2(3)
C2 C3 C4 C20 -179.1(3)
C18 C3 C4 C20 -0.6(4)
C3 C4 C5 C6 -1.2(4)
C20 C4 C5 C6 178.6(2)
C3 C4 C5 C29 -179.3(3)
C20 C4 C5 C29 0.5(4)
C4 C5 C6 C1 0.2(4)
C29 C5 C6 C1 178.2(3)
C4 C5 C6 C31 -174.1(2)
C29 C5 C6 C31 4.0(4)
C2 C1 C6 C5 1.3(4)
C7 C1 C6 C5 -174.5(2)
C2 C1 C6 C31 175.6(2)
C7 C1 C6 C31 -0.2(4)
C2 C1 C7 C8 -88.2(3)
C6 C1 C7 C8 87.6(3)
C10 N1 C9 C2 124.6(3)
C17 N1 C9 C2 -58.3(4)
C1 C2 C9 N1 -69.2(3)
C3 C2 C9 N1 115.1(3)
C17 N1 C10 O1 -178.5(3)
C9 N1 C10 O1 -1.0(5)
C17 N1 C10 C11 2.2(3)
C9 N1 C10 C11 179.7(2)
O1 C10 C11 O2 0.5(5)
N1 C10 C11 O2 179.8(3)
O1 C10 C11 C12 -179.8(3)
N1 C10 C11 C12 -0.5(3)
O2 C11 C12 C13 -3.8(5)
C10 C11 C12 C13 176.5(3)
O2 C11 C12 C17 178.3(3)
C10 C11 C12 C17 -1.4(3)
C17 C12 C13 C14 -1.5(4)
C11 C12 C13 C14 -179.0(3)
C40 O7 C14 C13 -2.7(4)
C40 O7 C14 C15 176.2(3)
C12 C13 C14 O7 177.1(3)
C12 C13 C14 C15 -1.8(4)
O7 C14 C15 C16 -176.1(3)
C13 C14 C15 C16 2.9(5)
C14 C15 C16 C17 -0.6(4)
C15 C16 C17 C12 -2.7(4)
C15 C16 C17 N1 176.2(3)
C13 C12 C17 C16 3.8(4)
C11 C12 C17 C16 -178.1(3)
C13 C12 C17 N1 -175.3(3)
C11 C12 C17 N1 2.8(3)
C10 N1 C17 C16 177.8(3)
C9 N1 C17 C16 0.4(5)
C10 N1 C17 C12 -3.2(3)
C9 N1 C17 C12 179.4(3)
C4 C3 C18 C19 -87.2(3)
C2 C3 C18 C19 91.2(3)
C21 N2 C20 C4 2.8(5)
C28 N2 C20 C4 -177.9(2)
C3 C4 C20 N2 -89.1(3)
C5 C4 C20 N2 91.1(3)
C28 N2 C21 O3 -177.8(4)
C20 N2 C21 O3 1.5(6)
C28 N2 C21 C22 1.4(3)
C20 N2 C21 C22 -179.3(3)
O3 C21 C22 O4 -3.3(6)
N2 C21 C22 O4 177.4(3)
O3 C21 C22 C23 177.5(3)
N2 C21 C22 C23 -1.8(3)
O4 C22 C23 C28 -177.7(3)
C21 C22 C23 C28 1.4(3)
O4 C22 C23 C24 1.5(6)
C21 C22 C23 C24 -179.4(3)
C28 C23 C24 C25 0.6(4)
C22 C23 C24 C25 -178.5(3)
C41 O8 C25 C24 1.1(4)
C41 O8 C25 C26 -178.8(3)
C23 C24 C25 O8 179.7(3)
C23 C24 C25 C26 -0.5(4)
O8 C25 C26 C27 -180.0(3)
C24 C25 C26 C27 0.2(4)
C25 C26 C27 C28 0.0(4)
C26 C27 C28 C23 0.1(4)
C26 C27 C28 N2 179.5(3)
C24 C23 C28 C27 -0.4(4)
C22 C23 C28 C27 178.9(3)
C24 C23 C28 N2 -179.9(3)
C22 C23 C28 N2 -0.6(3)
C21 N2 C28 C27 179.9(3)
C20 N2 C28 C27 0.6(4)
C21 N2 C28 C23 -0.6(3)
C20 N2 C28 C23 -179.9(2)
C4 C5 C29 C30 89.8(3)
C6 C5 C29 C30 -88.2(3)
C32 N3 C31 C6 -124.9(3)
C39 N3 C31 C6 56.9(4)
C5 C6 C31 N3 -119.1(3)
C1 C6 C31 N3 66.6(3)
C39 N3 C32 O5 175.4(3)
C31 N3 C32 O5 -3.0(5)
C39 N3 C32 C33 -6.4(3)
C31 N3 C32 C33 175.2(2)
O5 C32 C33 O6 1.5(5)
N3 C32 C33 O6 -176.8(3)
O5 C32 C33 C34 -178.0(3)
N3 C32 C33 C34 3.8(3)
O6 C33 C34 C35 -2.8(5)
C32 C33 C34 C35 176.6(3)
O6 C33 C34 C39 -179.1(3)
C32 C33 C34 C39 0.3(3)
C39 C34 C35 C36 1.8(4)
C33 C34 C35 C36 -174.1(3)
C42 O9 C36 C35 -0.3(4)
C42 O9 C36 C37 -179.6(3)
C34 C35 C36 O9 -178.7(3)
C34 C35 C36 C37 0.6(4)
O9 C36 C37 C38 177.4(3)
C35 C36 C37 C38 -1.9(4)
C36 C37 C38 C39 0.8(4)
C37 C38 C39 C34 1.6(4)
C37 C38 C39 N3 179.0(3)
C35 C34 C39 C38 -2.9(4)
C33 C34 C39 C38 173.8(2)
C35 C34 C39 N3 179.2(3)
C33 C34 C39 N3 -4.1(3)
C32 N3 C39 C38 -170.8(3)
C31 N3 C39 C38 7.6(5)
C32 N3 C39 C34 6.9(3)
C31 N3 C39 C34 -174.8(3)
